data_4027137
loop_
_publ_author_name
'Christian Reus'
'Nai-Wei Liu'
'Michael Bolte'
'Hans-Wolfram Lerner'
'Matthias Wagner'

_publ_section_title
;
 Synthesis of Bromo-, Boryl-, and Stannyl-Functionalized
 1,2-Bis(trimethylsilyl)benzenes via Diels-Alder or C-H Activation
 Reactions
;
_journal_name_full 'Journal of Organic Chemistry'
_journal_page_first 3518
_journal_page_last 3523
_journal_paper_doi 10.1021/jo3002936
_journal_volume 77
_journal_year 2012
_chemical_formula_moiety 'C5 H3 Br O2'
_chemical_formula_sum 'C5 H3 Br O2'
_chemical_formula_weight 174.98
_chemical_name_systematic ?
_space_group_IT_number 33
_symmetry_cell_setting orthorhombic
_symmetry_space_group_name_Hall 'P 2c -2n'
_symmetry_space_group_name_H-M 'P n a 21'
_atom_sites_solution_hydrogens geom
_atom_sites_solution_primary direct
_atom_sites_solution_secondary difmap
_audit_creation_method SHELXL-97
_cell_angle_alpha 90.00
_cell_angle_beta 90.00
_cell_angle_gamma 90.00
_cell_formula_units_Z 4
_cell_length_a 10.664(3)
_cell_length_b 13.107(3)
_cell_length_c 3.9339(9)
_cell_measurement_reflns_used 1508
_cell_measurement_temperature 173(2)
_cell_measurement_theta_max 25.8
_cell_measurement_theta_min 3.7
_cell_volume 549.9(2)
_computing_cell_refinement 'X-Area (Stoe & Cie, 2001)'
_computing_data_collection 'X-Area (Stoe & Cie, 2001)'
_computing_data_reduction 'X-Area (Stoe & Cie, 2001)'
_computing_molecular_graphics 'XP (Sheldrick, 2008)'
_computing_publication_material SHELXL97
_computing_structure_refinement 'SHELXL97 (Sheldrick, 2008) '
_computing_structure_solution 'SHELXS97 (Sheldrick, 2008) '
_diffrn_ambient_temperature 173(2)
_diffrn_measured_fraction_theta_full 0.975
_diffrn_measured_fraction_theta_max 0.976
_diffrn_measurement_device_type 'STOE IPDS II two-circle-diffractometer'
_diffrn_measurement_method \w
_diffrn_radiation_monochromator graphite
_diffrn_radiation_source 'fine-focus sealed tube'
_diffrn_radiation_type MoK\a
_diffrn_radiation_wavelength 0.71073
_diffrn_reflns_av_R_equivalents 0.0838
_diffrn_reflns_av_sigmaI/netI 0.0818
_diffrn_reflns_limit_h_max 12
_diffrn_reflns_limit_h_min -10
_diffrn_reflns_limit_k_max 15
_diffrn_reflns_limit_k_min -15
_diffrn_reflns_limit_l_max 4
_diffrn_reflns_limit_l_min -4
_diffrn_reflns_number 1571
_diffrn_reflns_theta_full 25.00
_diffrn_reflns_theta_max 25.53
_diffrn_reflns_theta_min 3.65
_diffrn_standards_number 0
_exptl_absorpt_coefficient_mu 7.365
_exptl_absorpt_correction_T_max 0.5570
_exptl_absorpt_correction_T_min 0.1662
_exptl_absorpt_correction_type multi-scan
_exptl_absorpt_process_details 'MULABS (Spek, 2003; Blessing, 1995)'
_exptl_crystal_colour colourless
_exptl_crystal_density_diffrn 2.114
_exptl_crystal_description needle
_exptl_crystal_F_000 336
_exptl_crystal_size_max 0.38
_exptl_crystal_size_mid 0.11
_exptl_crystal_size_min 0.09
_refine_diff_density_max 1.070
_refine_diff_density_min -1.850
_refine_diff_density_rms 0.249
_refine_ls_abs_structure_details 'Flack H D (1983), Acta Cryst. A39, 876-881'
_refine_ls_abs_structure_Flack 0.06(7)
_refine_ls_extinction_method none
_refine_ls_goodness_of_fit_ref 1.365
_refine_ls_hydrogen_treatment constr
_refine_ls_matrix_type full
_refine_ls_number_parameters 73
_refine_ls_number_reflns 855
_refine_ls_number_restraints 1
_refine_ls_restrained_S_all 1.364
_refine_ls_R_factor_all 0.0958
_refine_ls_R_factor_gt 0.0800
_refine_ls_shift/su_max 0.000
_refine_ls_shift/su_mean 0.000
_refine_ls_structure_factor_coef Fsqd
_refine_ls_weighting_details 'calc w=1/[\s^2^(Fo^2^)+(0.0825P)^2^] where P=(Fo^2^+2Fc^2^)/3'
_refine_ls_weighting_scheme calc
_refine_ls_wR_factor_gt 0.1880
_refine_ls_wR_factor_ref 0.1938
_reflns_number_gt 647
_reflns_number_total 855
_reflns_threshold_expression I>2\s(I)
_cod_data_source_file jo3002936_si_002_3.cif
_cod_data_source_block wa1221
_cod_database_code 4027137

loop_
_symmetry_equiv_pos_as_xyz
'x, y, z'
'-x, -y, z+1/2'
'x+1/2, -y+1/2, z'
'-x+1/2, y+1/2, z+1/2'

loop_
_atom_site_label
_atom_site_type_symbol
_atom_site_fract_x
_atom_site_fract_y
_atom_site_fract_z
_atom_site_U_iso_or_equiv
_atom_site_adp_type
_atom_site_occupancy
_atom_site_symmetry_multiplicity
_atom_site_calc_flag
_atom_site_refinement_flags
Br1 Br 0.44129(14) 0.10439(9) 0.4436(6) 0.0390(5) Uani 1 1 d .
O1 O 0.4485(12) 0.4144(9) 0.310(3) 0.038(3) Uani 1 1 d .
O2 O 0.5703(13) 0.3100(10) 0.599(4) 0.046(3) Uani 1 1 d .
C1 C 0.4817(16) 0.3178(11) 0.412(6) 0.031(4) Uani 1 1 d .
C2 C 0.4007(16) 0.2367(12) 0.305(3) 0.026(3) Uani 1 1 d .
C3 C 0.2946(15) 0.2568(11) 0.117(4) 0.030(3) Uani 1 1 d .
H3 H 0.2413 0.2023 0.0512 0.036 Uiso 1 1 calc R
C4 C 0.264(2) 0.3580(13) 0.022(4) 0.037(5) Uani 1 1 d .
H4 H 0.1908 0.3728 -0.1068 0.044 Uiso 1 1 calc R
C5 C 0.3431(15) 0.4322(12) 0.120(4) 0.031(3) Uani 1 1 d .
H5 H 0.3249 0.5004 0.0550 0.037 Uiso 1 1 calc R

loop_
_atom_site_aniso_label
_atom_site_aniso_U_11
_atom_site_aniso_U_22
_atom_site_aniso_U_33
_atom_site_aniso_U_23
_atom_site_aniso_U_13
_atom_site_aniso_U_12
Br1 0.0498(9) 0.0298(7) 0.0373(8) 0.0007(11) -0.0002(18) 0.0029(7)
O1 0.039(8) 0.032(7) 0.043(6) -0.001(4) -0.002(5) -0.010(5)
O2 0.041(9) 0.047(7) 0.050(7) 0.000(6) -0.009(6) -0.008(6)
C1 0.039(9) 0.032(7) 0.020(10) -0.001(8) 0.004(9) 0.012(6)
C2 0.026(8) 0.024(8) 0.029(7) 0.004(5) -0.002(5) -0.013(6)
C3 0.030(9) 0.026(8) 0.033(7) -0.001(6) -0.001(7) 0.005(6)
C4 0.040(11) 0.041(8) 0.030(12) -0.001(6) 0.000(6) 0.004(7)
C5 0.014(8) 0.035(8) 0.043(8) 0.009(7) 0.003(7) 0.014(6)

loop_
_atom_type_symbol
_atom_type_description
_atom_type_scat_dispersion_real
_atom_type_scat_dispersion_imag
_atom_type_scat_source
C C 0.0033 0.0016 'International Tables Vol C Tables 4.2.6.8 and 6.1.1.4'
H H 0.0000 0.0000 'International Tables Vol C Tables 4.2.6.8 and 6.1.1.4'
Br Br -0.2901 2.4595 'International Tables Vol C Tables 4.2.6.8 and 6.1.1.4'
O O 0.0106 0.0060 'International Tables Vol C Tables 4.2.6.8 and 6.1.1.4'

loop_
_geom_angle_atom_site_label_1
_geom_angle_atom_site_label_2
_geom_angle_atom_site_label_3
_geom_angle
C5 O1 C1 121.8(13)
O2 C1 O1 117.3(15)
O2 C1 C2 126.2(15)
O1 C1 C2 116.3(16)
C3 C2 C1 120.7(15)
C3 C2 Br1 121.7(11)
C1 C2 Br1 117.6(12)
C2 C3 C4 120.8(15)
C2 C3 H3 119.6
C4 C3 H3 119.6
C5 C4 C3 117.1(16)
C5 C4 H4 121.4
C3 C4 H4 121.4
C4 C5 O1 123.3(14)
C4 C5 H5 118.4
O1 C5 H5 118.4

loop_
_geom_bond_atom_site_label_1
_geom_bond_atom_site_label_2
_geom_bond_distance
Br1 C2 1.868(16)
O1 C5 1.370(19)
O1 C1 1.374(19)
O2 C1 1.20(2)
C1 C2 1.43(2)
C2 C3 1.38(2)
C3 C4 1.42(2)
C3 H3 0.9500
C4 C5 1.34(2)
C4 H4 0.9500
C5 H5 0.9500

loop_
_geom_torsion_atom_site_label_1
_geom_torsion_atom_site_label_2
_geom_torsion_atom_site_label_3
_geom_torsion_atom_site_label_4
_geom_torsion
C5 O1 C1 O2 -174.6(17)
C5 O1 C1 C2 1(2)
O2 C1 C2 C3 173(2)
O1 C1 C2 C3 -1(2)
O2 C1 C2 Br1 -4(3)
O1 C1 C2 Br1 -179.1(12)
C1 C2 C3 C4 1(2)
Br1 C2 C3 C4 178.5(12)
C2 C3 C4 C5 0(2)
C3 C4 C5 O1 -1(2)
C1 O1 C5 C4 1(2)

loop_
_cod_related_entry_id
_cod_related_entry_database
_cod_related_entry_code
1 ChemSpider 9074440
